data_1007063
loop_
_publ_author_name
'Boudjada, N.'
'Averbuch-Pouchot, M. T.'
'Durif, A.'

_publ_section_title
;
Structure d'un Trimetaphosphate-Tellurate de Potassium Dihydrate Te (O
H)~6~ K~3~ P~3~ O~9~ (H~2~ O)~2~
;
_journal_coden_ASTM ACBCAR
_journal_name_full 'Acta Crystallographica B (24,1968-38,1982)'
_journal_page_first 647
_journal_page_last 649
_journal_paper_doi 10.1107/S0567740881003774
_journal_volume 37
_journal_year 1981
_chemical_formula_structural 'Te (O H)6 (K3 P3 O9) (H2 O)2'
_chemical_formula_sum 'H10 K3 O17 P3 Te'
_chemical_name_systematic
;
Tellurium tripotassium hexahydroxide cyclo-triphosphate dihydrate
;
_space_group_IT_number 14
_symmetry_cell_setting monoclinic
_symmetry_Int_Tables_number 14
_symmetry_space_group_name_Hall '-P 2ybc'
_symmetry_space_group_name_H-M 'P 1 21/c 1'
_cell_angle_alpha 90
_cell_angle_beta 108.01(5)
_cell_angle_gamma 90
_cell_formula_units_Z 4
_cell_length_a 15.61(4)
_cell_length_b 7.456(2)
_cell_length_c 14.84(4)
_cell_volume 1642.6
_refine_ls_R_factor_all 0.03
_cod_database_code 1007063

loop_
_symmetry_equiv_pos_as_xyz
x,y,z
-x,1/2+y,1/2-z
-x,-y,-z
x,1/2-y,1/2+z

loop_
_atom_site_label
_atom_site_type_symbol
_atom_site_symmetry_multiplicity
_atom_site_Wyckoff_symbol
_atom_site_fract_x
_atom_site_fract_y
_atom_site_fract_z
_atom_site_occupancy
_atom_site_attached_hydrogens
_atom_site_calc_flag
Te1 Te6+ 4 e 0.18772(2) 0.25191(6) 0.10579(3) 1. 0 d
K1 K1+ 4 e 0.60839(8) 0.7988(2) 0.5051(1) 1. 0 d
K2 K1+ 4 e 0.44721(8) 0.0503(2) 0.2716(1) 1. 0 d
K3 K1+ 4 e 0.94655(9) 0.3136(2) 0.3718(1) 1. 0 d
P1 P5+ 4 e 0.74625(9) 0.1616(2) 0.6492(1) 1. 0 d
P2 P5+ 4 e 0.62505(9) 0.2787(2) 0.4688(1) 1. 0 d
P3 P5+ 4 e 0.60188(9) 0.4089(2) 0.6443(1) 1. 0 d
O1 O2- 4 e 0.1999(3) 0.2615(8) -0.0184(3) 1. 1 d
O2 O2- 4 e 0.1810(3) 0.2552(7) 0.2319(3) 1. 1 d
O3 O2- 4 e 0.1980(3) -0.0023(6) 0.1083(3) 1. 1 d
O4 O2- 4 e 0.3141(3) 0.2940(6) 0.1477(3) 1. 1 d
O5 O2- 4 e 0.0606(2) 0.2168(6) 0.0588(3) 1. 1 d
O6 O2- 4 e 0.1646(3) 0.5083(6) 0.0985(4) 1. 1 d
O7 O2- 4 e 0.7058(3) -0.0116(6) 0.6638(3) 1. 0 d
O8 O2- 4 e 0.8450(2) 0.3119(6) 0.1874(3) 1. 0 d
O9 O2- 4 e 0.6459(3) 0.3719(7) 0.3901(3) 1. 0 d
O10 O2- 4 e 0.5573(3) 0.1348(6) 0.4495(3) 1. 0 d
O11 O2- 4 e 0.5321(2) 0.2818(5) 0.6525(3) 1. 0 d
O12 O2- 4 e 0.6033(3) 0.5928(6) 0.6820(3) 1. 0 d
O13 O2- 4 e 0.7190(2) 0.2936(5) 0.0384(3) 1. 0 d
O14 O2- 4 e 0.7002(2) 0.3234(6) 0.6892(3) 1. 0 d
O15 O2- 4 e 0.6001(2) 0.4300(5) 0.5357(3) 1. 0 d
O16 O2- 4 e -0.9001(3) 0.4558(7) 0.3405(3) 1. 2 d
O17 O2- 4 e 0.0404(3) -0.0286(8) 0.3952(4) 1. 2 d

loop_
_atom_type_symbol
_atom_type_oxidation_number
Te6+ 6.000
K1+ 1.000
P5+ 5.000
O2- -2.000
